data_7224547
loop_
_publ_author_name
'Chen, Di-Ming'
'Tian, Jia-Yue'
'Fang, Shao-Ming'
'Liu, Chun-Sen'

_publ_section_title
;
 Two isomeric Zn(ii)-based metal--organic frameworks constructed from a
 bifunctional triazolate--carboxylate tecton exhibiting distinct gas
 sorption behaviors
;
_journal_issue 14
_journal_name_full CrystEngComm
_journal_page_first 2579
_journal_paper_doi 10.1039/C6CE00126B
_journal_volume 18
_journal_year 2016
_chemical_formula_moiety 'C18 H12 N6 O4 Zn'
_chemical_formula_sum 'C18 H12 N6 O4 Zn'
_chemical_formula_weight 441.71
_space_group_crystal_system orthorhombic
_space_group_IT_number 61
_space_group_name_Hall '-P 2ac 2ab'
_space_group_name_H-M_alt 'P b c a'
_symmetry_space_group_name_Hall '-P 2ac 2ab'
_symmetry_space_group_name_H-M 'P b c a'
_atom_sites_solution_hydrogens geom
_audit_block_doi 10.5517/cc1khfr7
_audit_creation_date 2015-12-28
_audit_creation_method
;
Olex2 1.2
(compiled 2015.09.30 svn.r3233 for OlexSys, GUI svn.r5103)
;
_audit_update_record
;
2015-12-30 deposited with the CCDC.
2016-03-08 downloaded from the CCDC.
;
_cell_angle_alpha 90
_cell_angle_beta 90
_cell_angle_gamma 90
_cell_formula_units_Z 8
_cell_length_a 17.3420(3)
_cell_length_b 15.8773(2)
_cell_length_c 18.8550(3)
_cell_measurement_reflns_used 6907
_cell_measurement_temperature 293(2)
_cell_measurement_theta_max 73.6130
_cell_measurement_theta_min 5.1080
_cell_volume 5191.61(14)
_computing_cell_refinement
;
CrysAlisPro, Agilent Technologies,
Version 1.171.37.35 (release 13-08-2014 CrysAlis171 .NET)
(compiled Aug 13 2014,18:06:01)
;
_computing_data_collection
;
CrysAlisPro, Agilent Technologies,
Version 1.171.37.35 (release 13-08-2014 CrysAlis171 .NET)
(compiled Aug 13 2014,18:06:01)
;
_computing_data_reduction
;
CrysAlisPro, Agilent Technologies,
Version 1.171.37.35 (release 13-08-2014 CrysAlis171 .NET)
(compiled Aug 13 2014,18:06:01)
;
_computing_molecular_graphics 'Olex2 (Dolomanov et al., 2009)'
_computing_publication_material 'Olex2 (Dolomanov et al., 2009)'
_computing_structure_refinement 'ShelXL (Sheldrick, 2015)'
_computing_structure_solution 'ShelXS (Sheldrick, 2008)'
_diffrn_ambient_temperature 293(2)
_diffrn_detector 'CCD plate'
_diffrn_detector_area_resol_mean 5.3031
_diffrn_detector_type AtlasS2
_diffrn_measured_fraction_theta_full 0.999
_diffrn_measured_fraction_theta_max 0.978
_diffrn_measurement_details
;
  1 omega  136.00  170.00   1.0000   12.0400
omega____ theta____ kappa____ phi______ frames
    -      107.1410  125.0000   90.0000 34

  2 omega   48.00   89.00   1.0000   12.0400
omega____ theta____ kappa____ phi______ frames
    -      107.1410  -30.0000    0.0000 41

  3 omega   38.00   71.00   1.0000   12.0400
omega____ theta____ kappa____ phi______ frames
    -      107.1410  -45.0000 -120.0000 33

  4 omega   54.00   96.00   1.0000   12.0400
omega____ theta____ kappa____ phi______ frames
    -      107.1410  -45.0000 -180.0000 42

  5 omega   34.00  121.00   1.0000   12.0400
omega____ theta____ kappa____ phi______ frames
    -      107.1410 -125.0000 -150.0000 87

  6 omega   34.00   90.00   1.0000   12.0400
omega____ theta____ kappa____ phi______ frames
    -      107.1410  -30.0000   60.0000 56

  7 omega  -44.00   23.00   1.0000    4.0000
omega____ theta____ kappa____ phi______ frames
    -      -40.5455   57.0000 -120.0000 67

  8 omega -113.00  -19.00   1.0000    4.0000
omega____ theta____ kappa____ phi______ frames
    -      -40.5455  -38.0000  -90.0000 94
;
_diffrn_measurement_device 'four-circle diffractometer'
_diffrn_measurement_device_type 'SuperNova, Dual, Cu at zero, AtlasS2'
_diffrn_measurement_method '\w scans'
_diffrn_orient_matrix_UB_11 0.0818343000
_diffrn_orient_matrix_UB_12 -0.0373258000
_diffrn_orient_matrix_UB_13 0.0063013000
_diffrn_orient_matrix_UB_21 0.0023378000
_diffrn_orient_matrix_UB_22 0.0246470000
_diffrn_orient_matrix_UB_23 0.0789507000
_diffrn_orient_matrix_UB_31 -0.0346240000
_diffrn_orient_matrix_UB_32 -0.0861198000
_diffrn_orient_matrix_UB_33 0.0198197000
_diffrn_radiation_monochromator mirror
_diffrn_radiation_probe x-ray
_diffrn_radiation_type CuK\a
_diffrn_radiation_wavelength 1.54184
_diffrn_reflns_av_R_equivalents 0.0185
_diffrn_reflns_av_unetI/netI 0.0182
_diffrn_reflns_Laue_measured_fraction_full 0.999
_diffrn_reflns_Laue_measured_fraction_max 0.978
_diffrn_reflns_limit_h_max 12
_diffrn_reflns_limit_h_min -21
_diffrn_reflns_limit_k_max 13
_diffrn_reflns_limit_k_min -19
_diffrn_reflns_limit_l_max 23
_diffrn_reflns_limit_l_min -21
_diffrn_reflns_number 13133
_diffrn_reflns_point_group_measured_fraction_full 0.999
_diffrn_reflns_point_group_measured_fraction_max 0.978
_diffrn_reflns_theta_full 67.684
_diffrn_reflns_theta_max 73.789
_diffrn_reflns_theta_min 4.445
_diffrn_source 'sealed X-ray tube'
_diffrn_source_type 'SuperNova (Cu) X-ray Source'
_exptl_absorpt_coefficient_mu 1.567
_exptl_absorpt_correction_T_max 1.00000
_exptl_absorpt_correction_T_min 0.60199
_exptl_absorpt_correction_type multi-scan
_exptl_absorpt_process_details
;
CrysAlisPro, Agilent Technologies,
Version 1.171.37.35 (release 13-08-2014 CrysAlis171 .NET)
(compiled Aug 13 2014,18:06:01)
Empirical absorption correction using spherical harmonics,
 implemented in SCALE3 ABSPACK scaling algorithm.
;
_exptl_crystal_colour colourless
_exptl_crystal_colour_primary colourless
_exptl_crystal_density_diffrn 1.130
_exptl_crystal_description needle
_exptl_crystal_F_000 1792
_exptl_crystal_size_max 0.4
_exptl_crystal_size_mid 0.1
_exptl_crystal_size_min 0.1
_refine_diff_density_max 0.440
_refine_diff_density_min -0.464
_refine_diff_density_rms 0.102
_refine_ls_extinction_method none
_refine_ls_goodness_of_fit_ref 1.122
_refine_ls_hydrogen_treatment constr
_refine_ls_matrix_type full
_refine_ls_number_parameters 262
_refine_ls_number_reflns 5136
_refine_ls_number_restraints 0
_refine_ls_restrained_S_all 1.122
_refine_ls_R_factor_all 0.0535
_refine_ls_R_factor_gt 0.0477
_refine_ls_shift/su_max 0.000
_refine_ls_shift/su_mean 0.000
_refine_ls_structure_factor_coef Fsqd
_refine_ls_weighting_details 'w=1/[\s^2^(Fo^2^)+(0.1230P)^2^+1.8200P] where P=(Fo^2^+2Fc^2^)/3'
_refine_ls_weighting_scheme calc
_refine_ls_wR_factor_gt 0.1822
_refine_ls_wR_factor_ref 0.1884
_reflns_Friedel_coverage 0.000
_reflns_number_gt 4344
_reflns_number_total 5136
_reflns_threshold_expression 'I > 2\s(I)'
_cod_data_source_file c6ce00126b2.cif
_cod_data_source_block 1
_cod_depositor_comments 'Adding full bibliography for 7224547--7224548.cif.'
_cod_original_cell_volume 5191.63(13)
_cod_database_code 7224547
_chemical_oxdiff_formula 'C H O N Ho'
_chemical_oxdiff_usercomment '516 NTB'
_shelx_space_group_comment
;
The symmetry employed for this shelxl refinement is uniquely defined
by the following loop, which should always be used as a source of
symmetry information in preference to the above space-group names.
They are only intended as comments.
;
_reflns_odcompleteness_completeness 99.86
_reflns_odcompleteness_iscentric 1
_reflns_odcompleteness_theta 66.97
_olex2_refinement_description
;
1. Fixed Uiso
 At 1.2 times of:
  All C(H) groups
2.a Aromatic/amide H refined with riding coordinates:
 C6(H6), C8(H8), C12(H12), C13(H13), C16(H16), C19(H19), C20(H20), C21(H21),
 C24(H24), C26(H26), C30(H30), C31(H31)
;
_shelx_shelxl_version_number 2014/7
_olex2_submission_special_instructions 'No special instructions were received'

loop_
_space_group_symop_operation_xyz
'x, y, z'
'-x+1/2, -y, z+1/2'
'x+1/2, -y+1/2, -z'
'-x, y+1/2, -z+1/2'
'-x, -y, -z'
'x-1/2, y, -z-1/2'
'-x-1/2, y-1/2, z'
'x, -y-1/2, z-1/2'

loop_
_atom_site_label
_atom_site_type_symbol
_atom_site_fract_x
_atom_site_fract_y
_atom_site_fract_z
_atom_site_U_iso_or_equiv
_atom_site_adp_type
_atom_site_occupancy
_atom_site_site_symmetry_order
_atom_site_calc_flag
_atom_site_refinement_flags_posn
Zn1 Zn 0.24225(2) 0.01105(2) 0.03270(2) 0.03360(18) Uani 1 1 d .
O3 O 0.19938(14) -0.10380(14) 0.02116(13) 0.0549(6) Uani 1 1 d .
N1 N 0.26991(16) 0.12310(15) -0.16677(13) 0.0429(6) Uani 1 1 d .
N3 N 0.26185(14) 0.05070(16) -0.06951(13) 0.0399(5) Uani 1 1 d .
O4 O 0.60257(17) -0.47981(14) 0.00032(17) 0.0631(7) Uani 1 1 d .
N4 N 0.35167(15) -0.03321(16) 0.05481(14) 0.0439(5) Uani 1 1 d .
C17 C 0.37716(18) -0.1066(2) 0.03356(16) 0.0435(7) Uani 1 1 d .
H6 H 0.3501 -0.1437 0.0046 0.052 Uiso 1 1 calc R
O1 O 0.23063(16) 0.13234(18) 0.06728(15) 0.0635(7) Uani 1 1 d .
C16 C 0.50490(19) -0.3418(2) 0.03028(18) 0.0497(8) Uani 1 1 d .
H8 H 0.4824 -0.3950 0.0294 0.060 Uiso 1 1 calc R
N6 N 0.44782(15) -0.12047(16) 0.05964(16) 0.0487(6) Uani 1 1 d .
O2 O 0.22450(18) 0.04015(17) 0.15257(18) 0.0706(8) Uani 1 1 d .
N2 N 0.3100(2) 0.00723(16) -0.11496(15) 0.0513(7) Uani 1 1 d .
C13 C 0.57193(19) -0.1824(2) 0.0303(2) 0.0533(8) Uani 1 1 d .
H12 H 0.5938 -0.1289 0.0297 0.064 Uiso 1 1 calc R
C8 C 0.23879(18) 0.1194(2) -0.10135(16) 0.0414(6) Uani 1 1 d .
H13 H 0.2060 0.1595 -0.0819 0.050 Uiso 1 1 calc R
C14 C 0.49475(17) -0.19326(19) 0.04633(18) 0.0444(6) Uani 1 1 d .
C10 C 0.63066(18) -0.40882(19) -0.00331(16) 0.0442(6) Uani 1 1 d .
C12 C 0.61584(18) -0.2527(2) 0.0149(2) 0.0508(7) Uani 1 1 d .
H16 H 0.6680 -0.2466 0.0049 0.061 Uiso 1 1 calc R
C2 C 0.2399(2) 0.3154(2) -0.31554(19) 0.0502(8) Uani 1 1 d .
C11 C 0.58313(17) -0.33245(18) 0.01443(16) 0.0427(6) Uani 1 1 d .
C9 C 0.3141(2) 0.05180(19) -0.17279(16) 0.0506(7) Uani 1 1 d .
H19 H 0.3429 0.0373 -0.2126 0.061 Uiso 1 1 calc R
C3 C 0.2449(2) 0.2329(2) -0.3383(2) 0.0537(9) Uani 1 1 d .
H20 H 0.2416 0.2205 -0.3864 0.064 Uiso 1 1 calc R
C15 C 0.46098(18) -0.27225(19) 0.0473(2) 0.0502(7) Uani 1 1 d .
H21 H 0.4093 -0.2783 0.0593 0.060 Uiso 1 1 calc R
C5 C 0.26067(19) 0.1882(2) -0.21818(16) 0.0447(7) Uani 1 1 d .
N5 N 0.4061(2) 0.0019(2) 0.0979(3) 0.0807(13) Uani 1 1 d .
C6 C 0.2579(2) 0.2715(2) -0.1947(2) 0.0596(10) Uani 1 1 d .
H24 H 0.2635 0.2844 -0.1468 0.072 Uiso 1 1 calc R
C4 C 0.2551(2) 0.1678(2) -0.28895(17) 0.0519(8) Uani 1 1 d .
H26 H 0.2580 0.1120 -0.3037 0.062 Uiso 1 1 calc R
C1 C 0.23034(19) 0.1134(2) 0.1321(2) 0.0568(9) Uani 1 1 d .
C7 C 0.2467(3) 0.3346(2) -0.2447(2) 0.0627(10) Uani 1 1 d .
H30 H 0.2438 0.3905 -0.2300 0.075 Uiso 1 1 calc R
C18 C 0.4632(2) -0.0516(3) 0.0991(3) 0.0874(17) Uani 1 1 d .
H31 H 0.5088 -0.0432 0.1241 0.105 Uiso 1 1 calc R

loop_
_atom_site_aniso_label
_atom_site_aniso_U_11
_atom_site_aniso_U_22
_atom_site_aniso_U_33
_atom_site_aniso_U_23
_atom_site_aniso_U_13
_atom_site_aniso_U_12
Zn1 0.0404(3) 0.0254(3) 0.0350(3) -0.00019(12) -0.00154(13) 0.00229(13)
O3 0.0531(13) 0.0434(11) 0.0681(14) 0.0094(10) -0.0165(10) -0.0136(10)
N1 0.0601(15) 0.0334(12) 0.0353(12) 0.0031(10) 0.0050(10) 0.0044(11)
N3 0.0516(14) 0.0333(12) 0.0346(11) 0.0019(9) 0.0020(9) 0.0062(10)
O4 0.0638(16) 0.0355(11) 0.090(2) -0.0124(11) 0.0029(14) 0.0061(11)
N4 0.0430(13) 0.0388(12) 0.0498(13) -0.0036(11) -0.0087(11) 0.0067(11)
C17 0.0396(15) 0.0404(15) 0.0506(16) -0.0097(11) -0.0076(11) 0.0073(12)
O1 0.0714(16) 0.0617(15) 0.0572(15) -0.0257(13) -0.0010(12) 0.0026(13)
C16 0.0445(17) 0.0347(14) 0.070(2) -0.0019(12) 0.0005(13) -0.0019(13)
N6 0.0414(13) 0.0375(12) 0.0671(17) -0.0099(12) -0.0099(11) 0.0064(10)
O2 0.0776(18) 0.0414(13) 0.093(2) -0.0253(13) 0.0059(15) -0.0029(13)
N2 0.0712(19) 0.0391(12) 0.0437(13) 0.0036(10) 0.0082(13) 0.0180(12)
C13 0.0415(16) 0.0334(14) 0.085(2) -0.0050(14) -0.0019(14) -0.0025(13)
C8 0.0548(17) 0.0345(14) 0.0350(13) 0.0008(11) 0.0039(11) 0.0085(12)
C14 0.0392(14) 0.0340(14) 0.0601(17) -0.0045(12) -0.0076(12) 0.0068(12)
C10 0.0466(15) 0.0402(15) 0.0457(15) -0.0019(12) 0.0000(12) 0.0079(13)
C12 0.0361(14) 0.0395(14) 0.077(2) -0.0019(14) 0.0008(14) 0.0012(13)
C2 0.0585(19) 0.0431(17) 0.0491(18) 0.0145(15) 0.0055(13) -0.0014(13)
C11 0.0412(15) 0.0383(14) 0.0485(15) -0.0030(11) 0.0004(11) 0.0053(12)
C9 0.068(2) 0.0441(15) 0.0397(14) 0.0019(11) 0.0105(13) 0.0138(14)
C3 0.076(2) 0.050(2) 0.0352(16) 0.0060(14) 0.0000(13) -0.0015(15)
C15 0.0377(15) 0.0398(16) 0.073(2) -0.0021(14) 0.0049(14) 0.0029(12)
C5 0.0644(19) 0.0327(14) 0.0372(15) 0.0045(12) 0.0038(12) 0.0023(12)
N5 0.063(2) 0.0553(17) 0.124(3) -0.0408(19) -0.040(2) 0.0181(15)
C6 0.104(3) 0.0354(17) 0.0397(18) -0.0005(14) 0.0050(16) 0.0002(15)
C4 0.080(2) 0.0383(16) 0.0374(16) 0.0008(13) 0.0019(14) 0.0008(14)
C1 0.0435(16) 0.059(2) 0.068(2) -0.0274(18) 0.0062(14) 0.0020(15)
C7 0.101(3) 0.0313(16) 0.055(2) 0.0036(15) 0.0086(18) 0.0044(15)
C18 0.061(2) 0.061(2) 0.140(4) -0.048(3) -0.051(3) 0.0231(19)

loop_
_atom_type_symbol
_atom_type_description
_atom_type_scat_dispersion_real
_atom_type_scat_dispersion_imag
_atom_type_scat_source
C C 0.0181 0.0091 'International Tables Vol C Tables 4.2.6.8 and 6.1.1.4'
H H 0.0000 0.0000 'International Tables Vol C Tables 4.2.6.8 and 6.1.1.4'
N N 0.0311 0.0180 'International Tables Vol C Tables 4.2.6.8 and 6.1.1.4'
O O 0.0492 0.0322 'International Tables Vol C Tables 4.2.6.8 and 6.1.1.4'
Zn Zn -1.5491 0.6778 'International Tables Vol C Tables 4.2.6.8 and 6.1.1.4'

loop_
_geom_angle_atom_site_label_1
_geom_angle_atom_site_label_2
_geom_angle_atom_site_label_3
_geom_angle
_geom_angle_site_symmetry_1
_geom_angle_site_symmetry_3
O3 Zn1 N3 103.94(10) . .
O3 Zn1 N4 93.08(10) . .
O3 Zn1 O1 149.95(12) . .
O3 Zn1 O2 103.87(10) . .
O3 Zn1 C10 28.10(10) . 3_445
N3 Zn1 N4 98.13(10) . .
N3 Zn1 O2 150.63(10) . .
N3 Zn1 C10 96.61(10) . 3_445
N4 Zn1 O2 89.61(11) . .
N4 Zn1 C10 121.14(10) . 3_445
O1 Zn1 N3 91.53(11) . .
O1 Zn1 N4 110.29(11) . .
O1 Zn1 O2 59.33(11) . .
O1 Zn1 C10 125.89(11) . 3_445
O2 Zn1 C10 103.52(10) . 3_445
C10 O3 Zn1 103.8(2) 3_445 .
C8 N1 C9 105.3(2) . .
C8 N1 C5 127.5(3) . .
C9 N1 C5 127.2(3) . .
N2 N3 Zn1 121.91(18) . .
C8 N3 Zn1 129.4(2) . .
C8 N3 N2 108.5(2) . .
C17 N4 Zn1 123.4(2) . .
C17 N4 N5 108.2(3) . .
N5 N4 Zn1 128.1(2) . .
N4 C17 H6 125.0 . .
N4 C17 N6 110.1(3) . .
N6 C17 H6 125.0 . .
C1 O1 Zn1 94.9(2) . .
C11 C16 H8 120.0 . .
C15 C16 H8 120.0 . .
C15 C16 C11 120.0(3) . .
C17 N6 C14 126.0(3) . .
C17 N6 C18 104.5(3) . .
C18 N6 C14 129.6(3) . .
C1 O2 Zn1 82.7(2) . .
C9 N2 N3 106.3(2) . .
C14 C13 H12 120.7 . .
C12 C13 H12 120.7 . .
C12 C13 C14 118.5(3) . .
N1 C8 H13 125.2 . .
N3 C8 N1 109.5(3) . .
N3 C8 H13 125.2 . .
C13 C14 N6 119.1(3) . .
C13 C14 C15 121.7(3) . .
C15 C14 N6 119.2(3) . .
O3 C10 Zn1 48.07(15) 3_545 3_545
O3 C10 C11 116.8(3) 3_545 .
O4 C10 Zn1 74.52(18) . 3_545
O4 C10 O3 122.5(3) . 3_545
O4 C10 C11 120.6(3) . .
C11 C10 Zn1 164.6(2) . 3_545
C13 C12 H16 119.5 . .
C13 C12 C11 120.9(3) . .
C11 C12 H16 119.5 . .
C3 C2 C1 120.9(3) . 8_565
C7 C2 C3 120.5(3) . .
C7 C2 C1 118.6(3) . 8_565
C16 C11 C10 119.6(3) . .
C12 C11 C16 119.5(3) . .
C12 C11 C10 120.9(3) . .
N1 C9 H19 124.8 . .
N2 C9 N1 110.4(3) . .
N2 C9 H19 124.8 . .
C2 C3 H20 120.0 . .
C2 C3 C4 120.1(3) . .
C4 C3 H20 120.0 . .
C16 C15 C14 119.3(3) . .
C16 C15 H21 120.4 . .
C14 C15 H21 120.4 . .
C6 C5 N1 118.3(3) . .
C4 C5 N1 119.8(3) . .
C4 C5 C6 121.9(3) . .
C18 N5 N4 105.6(3) . .
C5 C6 H24 120.9 . .
C7 C6 C5 118.2(3) . .
C7 C6 H24 120.9 . .
C3 C4 H26 120.7 . .
C5 C4 C3 118.6(3) . .
C5 C4 H26 120.7 . .
O1 C1 C2 117.1(4) . 8_566
O2 C1 O1 122.0(3) . .
O2 C1 C2 120.9(4) . 8_566
C2 C7 C6 120.7(3) . .
C2 C7 H30 119.6 . .
C6 C7 H30 119.6 . .
N6 C18 H31 124.2 . .
N5 C18 N6 111.6(3) . .
N5 C18 H31 124.2 . .

loop_
_geom_bond_atom_site_label_1
_geom_bond_atom_site_label_2
_geom_bond_distance
_geom_bond_site_symmetry_2
Zn1 O3 1.981(2) .
Zn1 N3 2.056(2) .
Zn1 N4 2.066(3) .
Zn1 O1 2.043(3) .
Zn1 O2 2.327(3) .
Zn1 C10 2.586(3) 3_445
O3 C10 1.254(4) 3_445
N1 C8 1.348(4) .
N1 C9 1.371(4) .
N1 C5 1.426(4) .
N3 N2 1.381(4) .
N3 C8 1.307(4) .
O4 C10 1.230(4) .
N4 C17 1.309(4) .
N4 N5 1.365(4) .
C17 H6 0.9300 .
C17 N6 1.339(4) .
O1 C1 1.259(5) .
C16 H8 0.9300 .
C16 C11 1.397(4) .
C16 C15 1.380(4) .
N6 C14 1.436(4) .
N6 C18 1.350(4) .
O2 C1 1.230(5) .
N2 C9 1.302(4) .
C13 H12 0.9300 .
C13 C14 1.383(5) .
C13 C12 1.383(5) .
C8 H13 0.9300 .
C14 C15 1.384(4) .
C10 Zn1 2.586(3) 3_545
C10 O3 1.254(4) 3_545
C10 C11 1.504(4) .
C12 H16 0.9300 .
C12 C11 1.387(4) .
C2 C3 1.381(5) .
C2 C1 1.509(5) 8_565
C2 C7 1.376(6) .
C9 H19 0.9300 .
C3 H20 0.9300 .
C3 C4 1.401(5) .
C15 H21 0.9300 .
C5 C6 1.396(5) .
C5 C4 1.376(4) .
N5 C18 1.304(5) .
C6 H24 0.9300 .
C6 C7 1.390(5) .
C4 H26 0.9300 .
C1 C2 1.509(5) 8_566
C7 H30 0.9300 .
C18 H31 0.9300 .

loop_
_geom_torsion_atom_site_label_1
_geom_torsion_atom_site_label_2
_geom_torsion_atom_site_label_3
_geom_torsion_atom_site_label_4
_geom_torsion
_geom_torsion_site_symmetry_1
_geom_torsion_site_symmetry_4
Zn1 N3 N2 C9 -175.5(2) . .
Zn1 N3 C8 N1 175.2(2) . .
Zn1 N4 C17 N6 -175.9(2) . .
Zn1 N4 N5 C18 175.5(4) . .
Zn1 O1 C1 O2 -11.1(4) . .
Zn1 O1 C1 C2 167.2(3) . 8_566
Zn1 O2 C1 O1 9.8(3) . .
Zn1 O2 C1 C2 -168.4(3) . 8_566
Zn1 C10 C11 C16 -172.9(7) 3_545 .
Zn1 C10 C11 C12 7.4(10) 3_545 .
O3 C10 C11 C16 175.9(3) 3_545 .
O3 C10 C11 C12 -3.8(5) 3_545 .
N1 C5 C6 C7 -178.2(3) . .
N1 C5 C4 C3 179.1(3) . .
N3 N2 C9 N1 -0.2(4) . .
O4 C10 C11 C16 -4.6(5) . .
O4 C10 C11 C12 175.7(3) . .
N4 C17 N6 C14 -178.4(3) . .
N4 C17 N6 C18 1.0(5) . .
N4 N5 C18 N6 -1.0(7) . .
C17 N4 N5 C18 1.6(5) . .
C17 N6 C14 C13 134.9(4) . .
C17 N6 C14 C15 -42.7(5) . .
C17 N6 C18 N5 0.0(6) . .
N6 C14 C15 C16 176.1(3) . .
N2 N3 C8 N1 0.1(4) . .
C13 C14 C15 C16 -1.4(6) . .
C13 C12 C11 C16 -0.6(5) . .
C13 C12 C11 C10 179.1(3) . .
C8 N1 C9 N2 0.2(4) . .
C8 N1 C5 C6 37.8(5) . .
C8 N1 C5 C4 -142.5(4) . .
C8 N3 N2 C9 0.0(4) . .
C14 N6 C18 N5 179.4(4) . .
C14 C13 C12 C11 1.1(6) . .
C12 C13 C14 N6 -177.6(3) . .
C12 C13 C14 C15 -0.1(5) . .
C2 C3 C4 C5 -0.7(5) . .
C11 C16 C15 C14 1.9(5) . .
C9 N1 C8 N3 -0.2(4) . .
C9 N1 C5 C6 -140.4(4) . .
C9 N1 C5 C4 39.2(5) . .
C3 C2 C7 C6 -0.7(6) . .
C15 C16 C11 C10 179.4(3) . .
C15 C16 C11 C12 -0.9(5) . .
C5 N1 C8 N3 -178.8(3) . .
C5 N1 C9 N2 178.8(3) . .
C5 C6 C7 C2 -1.2(6) . .
N5 N4 C17 N6 -1.7(4) . .
C6 C5 C4 C3 -1.2(6) . .
C4 C5 C6 C7 2.1(6) . .
C1 C2 C3 C4 178.9(3) 8_565 .
C1 C2 C7 C6 -178.0(4) 8_565 .
C7 C2 C3 C4 1.7(6) . .
C18 N6 C14 C13 -44.4(6) . .
C18 N6 C14 C15 138.0(5) . .

loop_
_platon_squeeze_void_nr
_platon_squeeze_void_average_x
_platon_squeeze_void_average_y
_platon_squeeze_void_average_z
_platon_squeeze_void_volume
_platon_squeeze_void_count_electrons
_platon_squeeze_void_content
1 0.000 -0.027 0.250 476 134 ' '
2 0.000 0.000 0.750 476 134 ' '
3 0.500 -0.021 0.250 476 134 ' '
4 0.500 -0.003 0.750 476 134 ' '
